data_7121400
loop_
_publ_author_name
'Kano, Taichi'
'Maruyama, Hiroki'
'Homma, Chihiro'
'Maruoka, Keiji'

_publ_section_title
;
 Catalyst-controlled diastereoselectivity reversal in the formation of
 dihydropyrans.
;
_journal_issue 28
_journal_name_full 'Chemical communications (Cambridge, England)'
_journal_page_first 3496
_journal_page_last 3499
_journal_paper_doi 10.1039/C8CC01443D
_journal_volume 54
_journal_year 2018
_chemical_absolute_configuration 'CHOOSE rm ad rmad syn or unk'
_chemical_formula_moiety 'C23 H20 Br F3 O4'
_chemical_formula_sum 'C23 H20 Br F3 O4'
_chemical_formula_weight 497.31
_space_group_crystal_system monoclinic
_space_group_IT_number 4
_space_group_name_Hall 'P 2yb'
_space_group_name_H-M_alt 'P 1 21 1'
_symmetry_space_group_name_Hall 'P 2yb'
_symmetry_space_group_name_H-M 'P 1 21 1'
_atom_sites_solution_hydrogens geom
_atom_sites_solution_primary direct
_atom_sites_solution_secondary difmap
_audit_update_record
;
2017-11-15 deposited with the CCDC.
2018-03-16 downloaded from the CCDC.
;
_cell_angle_alpha 90.0000
_cell_angle_beta 104.3578(18)
_cell_angle_gamma 90.0000
_cell_formula_units_Z 2
_cell_length_a 12.6188(4)
_cell_length_b 5.81849(17)
_cell_length_c 15.3547(4)
_cell_measurement_reflns_used 9272
_cell_measurement_temperature 123
_cell_measurement_theta_max 68.28
_cell_measurement_theta_min 2.97
_cell_volume 1092.17(6)
_computing_cell_refinement 'RAPID AUTO'
_computing_data_collection 'RAPID AUTO (Rigaku, ????)'
_computing_data_reduction 'RAPID AUTO'
_computing_molecular_graphics 'CrystalStructure 4.1.1'
_computing_publication_material 'CrystalStructure 4.1.1 (Rigaku, 2015)'
_computing_structure_refinement 'SHELXL Version 2014/7 (Sheldrick, 2008)'
_computing_structure_solution SIR97
_diffrn_ambient_temperature 123
_diffrn_detector_area_resol_mean 10.000
_diffrn_measured_fraction_theta_full 0.997
_diffrn_measured_fraction_theta_max 0.996
_diffrn_measurement_device_type 'Rigaku R-AXIS RAPID'
_diffrn_measurement_method \w
_diffrn_radiation_type 'Cu K\a'
_diffrn_radiation_wavelength 1.54187
_diffrn_reflns_av_R_equivalents 0.0615
_diffrn_reflns_Laue_measured_fraction_full 0.997
_diffrn_reflns_Laue_measured_fraction_max 0.996
_diffrn_reflns_limit_h_max 15
_diffrn_reflns_limit_h_min -15
_diffrn_reflns_limit_k_max 6
_diffrn_reflns_limit_k_min -6
_diffrn_reflns_limit_l_max 18
_diffrn_reflns_limit_l_min -18
_diffrn_reflns_number 9822
_diffrn_reflns_point_group_measured_fraction_full 0.898
_diffrn_reflns_point_group_measured_fraction_max 0.896
_diffrn_reflns_theta_full 67.687
_diffrn_reflns_theta_max 68.245
_diffrn_reflns_theta_min 2.971
_diffrn_standards_number 0
_exptl_absorpt_coefficient_mu 3.041
_exptl_absorpt_correction_T_max 0.738
_exptl_absorpt_correction_T_min 0.506
_exptl_absorpt_correction_type multi-scan
_exptl_absorpt_process_details 'ABSCOR (Rigaku, 1995)'
_exptl_crystal_colour colorless
_exptl_crystal_density_diffrn 1.512
_exptl_crystal_density_method 'not measured'
_exptl_crystal_description block
_exptl_crystal_F_000 504.00
_exptl_crystal_size_max 0.360
_exptl_crystal_size_mid 0.280
_exptl_crystal_size_min 0.100
_refine_diff_density_max 0.87
_refine_diff_density_min -0.30
_refine_ls_abs_structure_details
;
 Flack x determined using 1110 quotients [(I+)-(I-)]/[(I+)+(I-)]
 (Parsons, Flack and Wagner, Acta Cryst. B69 (2013) 249-259).
;
_refine_ls_abs_structure_Flack -0.036(15)
_refine_ls_extinction_method none
_refine_ls_goodness_of_fit_ref 0.827
_refine_ls_hydrogen_treatment constr
_refine_ls_number_parameters 280
_refine_ls_number_reflns 3559
_refine_ls_number_restraints 1
_refine_ls_R_factor_all 0.0467
_refine_ls_R_factor_gt 0.0431
_refine_ls_shift/su_max 0.001
_refine_ls_structure_factor_coef Fsqd
_refine_ls_weighting_details 'w = 1/[\s^2^(Fo^2^)+(0.1000P)^2^] where P=(Fo^2^+2Fc^2^)/3'
_refine_ls_weighting_scheme calc
_refine_ls_wR_factor_gt 0.1086
_refine_ls_wR_factor_ref 0.1160
_reflns_Friedel_coverage 0.624
_reflns_Friedel_fraction_full 0.775
_reflns_Friedel_fraction_max 0.772
_reflns_number_gt 3268
_reflns_number_total 3559
_reflns_threshold_expression F^2^>2.0\s(F^2^)
_cod_data_source_file c8cc01443d2.cif
_cod_data_source_block 7X11
_cod_depositor_comments 'Adding full bibliography for 7121400.cif.'
_cod_original_cell_volume 1092.17(5)
_cod_database_code 7121400

loop_
_space_group_symop_id
_space_group_symop_operation_xyz
1 +X,+Y,+Z
2 -X,1/2+Y,-Z

loop_
_atom_site_label
_atom_site_type_symbol
_atom_site_fract_x
_atom_site_fract_y
_atom_site_fract_z
_atom_site_U_iso_or_equiv
_atom_site_adp_type
_atom_site_occupancy
_atom_site_site_symmetry_order
_atom_site_calc_flag
_atom_site_refinement_flags_posn
_atom_site_refinement_flags_adp
Br1 Br 0.32651(5) -0.10320(12) 1.00643(3) 0.0537(2) Uani 1 1 d . .
F2 F 0.8434(2) 0.8772(7) 0.95101(16) 0.0436(7) Uani 1 1 d . .
F3 F 0.9586(2) 1.1111(6) 0.9165(2) 0.0473(8) Uani 1 1 d . .
F33 F 0.7869(2) 1.1328(6) 0.8488(2) 0.0437(7) Uani 1 1 d . .
O5 O 0.6414(2) 0.2567(6) 0.6503(2) 0.0325(8) Uani 1 1 d . .
O6 O 0.5334(2) -0.0241(6) 0.5849(2) 0.0350(8) Uani 1 1 d . .
O7 O 0.8310(2) 0.4833(6) 0.6789(2) 0.0356(8) Uani 1 1 d . .
O8 O 0.7836(2) 0.7044(7) 0.7852(2) 0.0319(8) Uani 1 1 d . .
C9 C 0.7655(3) 0.5454(9) 0.7196(3) 0.0292(10) Uani 1 1 d . .
C10 C 0.4507(4) -0.0164(10) 0.8780(3) 0.0377(12) Uani 1 1 d . .
H10 H 0.4871 -0.1564 0.8988 0.045 Uiso 1 1 calc R U
C11 C 0.2270(3) 0.5549(10) 0.5190(3) 0.0342(12) Uani 1 1 d . .
H11 H 0.2769 0.5789 0.4827 0.041 Uiso 1 1 calc R U
C12 C 0.5724(3) 0.5432(9) 0.7334(3) 0.0279(10) Uani 1 1 d . .
H12 H 0.5878 0.6685 0.7743 0.034 Uiso 1 1 calc R U
C13 C 0.6530(3) 0.4532(9) 0.7032(3) 0.0288(10) Uani 1 1 d . .
C14 C 0.3679(4) 0.0672(10) 0.9145(3) 0.0350(11) Uani 1 1 d . .
C15 C 0.5390(3) 0.1667(9) 0.6155(3) 0.0289(10) Uani 1 1 d . .
C16 C 0.1638(3) 0.3269(9) 0.6252(3) 0.0311(11) Uani 1 1 d . .
H16 H 0.1702 0.1954 0.6628 0.037 Uiso 1 1 calc R U
C17 C 0.4790(4) 0.1102(9) 0.8105(3) 0.0334(11) Uani 1 1 d . .
H17 H 0.5353 0.0552 0.7848 0.040 Uiso 1 1 calc R U
C18 C 0.0687(4) 0.6763(11) 0.5681(3) 0.0361(11) Uani 1 1 d . .
H18 H 0.0114 0.7831 0.5667 0.043 Uiso 1 1 calc R U
C19 C 0.3340(3) 0.2003(9) 0.5799(3) 0.0303(10) Uani 1 1 d . .
H19A H 0.3303 0.1349 0.5197 0.036 Uiso 1 1 calc R U
H19B H 0.3288 0.0719 0.6209 0.036 Uiso 1 1 calc R U
C20 C 0.4268(3) 0.3153(8) 0.7796(3) 0.0260(9) Uani 1 1 d . .
C21 C 0.4444(3) 0.3249(8) 0.6145(3) 0.0279(10) Uani 1 1 d . .
H21 H 0.4470 0.4460 0.5689 0.033 Uiso 1 1 calc R U
C22 C 0.1437(4) 0.7124(11) 0.5158(3) 0.0367(12) Uani 1 1 d . .
H22 H 0.1376 0.8443 0.4784 0.044 Uiso 1 1 calc R U
C23 C 0.9800(4) 0.6535(10) 0.8550(4) 0.0373(11) Uani 1 1 d . .
H23A H 1.0502 0.7347 0.8717 0.045 Uiso 1 1 calc R U
H23B H 0.9636 0.5881 0.9090 0.045 Uiso 1 1 calc R U
H23C H 0.9843 0.5298 0.8127 0.045 Uiso 1 1 calc R U
C24 C 0.3457(3) 0.3957(11) 0.8188(3) 0.0314(9) Uani 1 1 d . .
H24 H 0.3102 0.5371 0.7991 0.038 Uiso 1 1 calc R U
C25 C 0.8895(3) 0.8221(8) 0.8108(3) 0.0296(10) Uani 1 1 d . .
C26 C 0.4574(3) 0.4532(8) 0.7051(3) 0.0278(11) Uani 1 1 d . .
H26 H 0.4077 0.5896 0.6931 0.033 Uiso 1 1 calc R U
C27 C 0.2388(3) 0.3627(10) 0.5741(3) 0.0298(11) Uani 1 1 d . .
C28 C 0.0795(3) 0.4823(10) 0.6218(3) 0.0364(12) Uani 1 1 d . .
H28 H 0.0284 0.4552 0.6568 0.044 Uiso 1 1 calc R U
C29 C 0.3159(4) 0.2719(11) 0.8866(3) 0.0399(12) Uani 1 1 d . .
H29 H 0.2605 0.3279 0.9131 0.048 Uiso 1 1 calc R U
C30 C 0.8689(4) 0.9860(10) 0.8823(3) 0.0362(11) Uani 1 1 d . .
C31 C 0.9140(4) 0.9552(10) 0.7335(3) 0.0370(12) Uani 1 1 d . .
H31A H 0.9853 1.0309 0.7536 0.044 Uiso 1 1 calc R U
H31B H 0.9154 0.8497 0.6841 0.044 Uiso 1 1 calc R U
H31C H 0.8571 1.0715 0.7128 0.044 Uiso 1 1 calc R U

loop_
_atom_site_aniso_label
_atom_site_aniso_U_11
_atom_site_aniso_U_22
_atom_site_aniso_U_33
_atom_site_aniso_U_23
_atom_site_aniso_U_13
_atom_site_aniso_U_12
Br1 0.0753(4) 0.0556(4) 0.0394(3) 0.0143(3) 0.0317(3) 0.0013(3)
F2 0.0622(16) 0.0461(18) 0.0268(12) -0.0035(16) 0.0189(11) -0.0081(17)
F3 0.0527(17) 0.046(2) 0.0422(17) -0.0099(15) 0.0093(13) -0.0139(15)
F33 0.0515(16) 0.0445(19) 0.0372(16) -0.0048(14) 0.0148(12) 0.0135(14)
O5 0.0253(14) 0.040(2) 0.0335(17) -0.0118(15) 0.0088(12) 0.0037(13)
O6 0.0376(16) 0.039(2) 0.0301(16) -0.0103(15) 0.0117(13) 0.0010(14)
O7 0.0319(15) 0.043(2) 0.0361(17) -0.0072(16) 0.0160(13) 0.0011(14)
O8 0.0272(14) 0.041(2) 0.0298(16) -0.0080(15) 0.0111(12) -0.0042(14)
C9 0.029(2) 0.035(3) 0.025(2) -0.002(2) 0.0101(17) 0.0022(19)
C10 0.045(3) 0.037(3) 0.033(2) 0.008(2) 0.013(2) 0.006(2)
C11 0.0217(19) 0.054(3) 0.029(2) 0.003(2) 0.0093(17) 0.000(2)
C12 0.029(2) 0.032(3) 0.024(2) 0.001(2) 0.0096(16) 0.0017(19)
C13 0.028(2) 0.036(3) 0.024(2) -0.0040(19) 0.0099(16) 0.0045(18)
C14 0.046(3) 0.038(3) 0.024(2) 0.003(2) 0.0146(19) -0.002(2)
C15 0.027(2) 0.041(3) 0.021(2) -0.005(2) 0.0096(16) 0.005(2)
C16 0.029(2) 0.040(3) 0.025(2) -0.0015(19) 0.0089(17) -0.0064(18)
C17 0.040(2) 0.032(3) 0.033(2) -0.003(2) 0.0192(19) 0.004(2)
C18 0.026(2) 0.051(3) 0.033(2) -0.003(2) 0.0093(17) 0.001(2)
C19 0.024(2) 0.038(3) 0.030(2) -0.004(2) 0.0092(16) 0.000(2)
C20 0.029(2) 0.028(2) 0.0220(19) -0.0013(18) 0.0086(16) -0.0007(17)
C21 0.0254(19) 0.034(3) 0.025(2) -0.0025(18) 0.0087(16) 0.0029(18)
C22 0.028(2) 0.049(3) 0.034(2) 0.006(2) 0.0094(18) -0.001(2)
C23 0.036(2) 0.035(3) 0.039(3) 0.002(2) 0.005(2) 0.004(2)
C24 0.037(2) 0.032(2) 0.0287(19) 0.003(2) 0.0151(16) 0.005(2)
C25 0.028(2) 0.029(3) 0.033(2) 0.001(2) 0.0081(17) -0.0015(18)
C26 0.0280(19) 0.032(3) 0.026(2) 0.0027(19) 0.0128(16) 0.0047(18)
C27 0.0193(17) 0.045(3) 0.0251(19) -0.004(2) 0.0050(15) -0.0044(19)
C28 0.029(2) 0.054(3) 0.029(2) -0.002(2) 0.0111(18) -0.001(2)
C29 0.047(3) 0.047(3) 0.032(2) 0.004(2) 0.021(2) 0.011(2)
C30 0.042(2) 0.039(3) 0.028(2) 0.001(2) 0.0103(18) -0.002(2)
C31 0.044(2) 0.038(3) 0.033(2) 0.002(2) 0.0176(19) 0.003(2)

loop_
_atom_type_symbol
_atom_type_description
_atom_type_scat_dispersion_real
_atom_type_scat_dispersion_imag
_atom_type_scat_source
C C 0.0181 0.0091
;
International Tables for Crystallography
(Vol. C, Tables 4.2.6.8 and 6.1.1.4)
;
H H 0.0000 0.0000
;
International Tables for Crystallography
(Vol. C, Table 6.1.1.4)
;
Br Br -0.6763 1.2805
;
International Tables for Crystallography
(Vol. C, Tables 4.2.6.8 and 6.1.1.4)
;
F F 0.0727 0.0534
;
International Tables for Crystallography
(Vol. C, Tables 4.2.6.8 and 6.1.1.4)
;
O O 0.0492 0.0322
;
International Tables for Crystallography
(Vol. C, Tables 4.2.6.8 and 6.1.1.4)
;

loop_
_geom_angle_atom_site_label_1
_geom_angle_atom_site_label_2
_geom_angle_atom_site_label_3
_geom_angle
C15 O5 C13 119.6(3)
C9 O8 C25 119.7(3)
O7 C9 O8 125.6(4)
O7 C9 C13 123.6(4)
O8 C9 C13 110.8(4)
C17 C10 C14 118.2(5)
C17 C10 H10 120.9
C14 C10 H10 120.9
C22 C11 C27 121.4(4)
C22 C11 H11 119.3
C27 C11 H11 119.3
C13 C12 C26 122.0(4)
C13 C12 H12 119.0
C26 C12 H12 119.0
C12 C13 O5 123.5(4)
C12 C13 C9 125.7(4)
O5 C13 C9 110.8(3)
C29 C14 C10 121.7(5)
C29 C14 Br1 119.0(4)
C10 C14 Br1 119.3(4)
O6 C15 O5 117.5(4)
O6 C15 C21 126.4(4)
O5 C15 C21 116.0(4)
C28 C16 C27 120.3(5)
C28 C16 H16 119.8
C27 C16 H16 119.8
C20 C17 C10 121.6(4)
C20 C17 H17 119.2
C10 C17 H17 119.2
C28 C18 C22 118.9(5)
C28 C18 H18 120.5
C22 C18 H18 120.5
C27 C19 C21 111.3(4)
C27 C19 H19A 109.4
C21 C19 H19A 109.4
C27 C19 H19B 109.4
C21 C19 H19B 109.4
H19A C19 H19B 108.0
C17 C20 C24 118.6(4)
C17 C20 C26 121.5(4)
C24 C20 C26 119.9(4)
C15 C21 C19 111.3(4)
C15 C21 C26 112.2(3)
C19 C21 C26 114.9(3)
C15 C21 H21 105.9
C19 C21 H21 105.9
C26 C21 H21 105.9
C11 C22 C18 119.6(5)
C11 C22 H22 120.2
C18 C22 H22 120.2
C25 C23 H23A 109.5
C25 C23 H23B 109.5
H23A C23 H23B 109.5
C25 C23 H23C 109.5
H23A C23 H23C 109.5
H23B C23 H23C 109.5
C20 C24 C29 121.0(5)
C20 C24 H24 119.5
C29 C24 H24 119.5
O8 C25 C31 112.3(4)
O8 C25 C30 100.2(3)
C31 C25 C30 110.5(4)
O8 C25 C23 110.5(4)
C31 C25 C23 113.7(4)
C30 C25 C23 108.8(4)
C12 C26 C20 111.9(3)
C12 C26 C21 107.9(3)
C20 C26 C21 115.4(4)
C12 C26 H26 107.1
C20 C26 H26 107.1
C21 C26 H26 107.1
C16 C27 C11 118.7(4)
C16 C27 C19 121.1(5)
C11 C27 C19 120.2(4)
C18 C28 C16 121.0(4)
C18 C28 H28 119.5
C16 C28 H28 119.5
C14 C29 C24 119.0(5)
C14 C29 H29 120.5
C24 C29 H29 120.5
F2 C30 F3 107.1(4)
F2 C30 F33 106.9(4)
F3 C30 F33 107.5(5)
F2 C30 C25 112.9(5)
F3 C30 C25 110.1(4)
F33 C30 C25 112.0(4)
C25 C31 H31A 109.5
C25 C31 H31B 109.5
H31A C31 H31B 109.5
C25 C31 H31C 109.5
H31A C31 H31C 109.5
H31B C31 H31C 109.5

loop_
_geom_bond_atom_site_label_1
_geom_bond_atom_site_label_2
_geom_bond_distance
Br1 C14 1.900(5)
F2 C30 1.337(6)
F3 C30 1.339(6)
F33 C30 1.342(6)
O5 C15 1.374(5)
O5 C13 1.389(6)
O6 C15 1.201(6)
O7 C9 1.208(5)
O8 C9 1.344(6)
O8 C25 1.466(5)
C9 C13 1.480(6)
C10 C17 1.389(7)
C10 C14 1.391(7)
C10 H10 0.9500
C11 C22 1.386(7)
C11 C27 1.388(7)
C11 H11 0.9500
C12 C13 1.327(6)
C12 C26 1.501(6)
C12 H12 0.9500
C14 C29 1.376(8)
C15 C21 1.504(6)
C16 C28 1.387(7)
C16 C27 1.387(6)
C16 H16 0.9500
C17 C20 1.388(7)
C17 H17 0.9500
C18 C28 1.384(8)
C18 C22 1.400(7)
C18 H18 0.9500
C19 C27 1.513(6)
C19 C21 1.543(6)
C19 H19A 0.9900
C19 H19B 0.9900
C20 C24 1.391(6)
C20 C26 1.523(6)
C21 C26 1.552(6)
C21 H21 1.0000
C22 H22 0.9500
C23 C25 1.531(6)
C23 H23A 0.9800
C23 H23B 0.9800
C23 H23C 0.9800
C24 C29 1.392(7)
C24 H24 0.9500
C25 C31 1.511(7)
C25 C30 1.525(7)
C26 H26 1.0000
C28 H28 0.9500
C29 H29 0.9500
C31 H31A 0.9800
C31 H31B 0.9800
C31 H31C 0.9800

loop_
_geom_torsion_atom_site_label_1
_geom_torsion_atom_site_label_2
_geom_torsion_atom_site_label_3
_geom_torsion_atom_site_label_4
_geom_torsion
C25 O8 C9 O7 1.6(7)
C25 O8 C9 C13 -178.5(4)
C26 C12 C13 O5 -6.3(7)
C26 C12 C13 C9 173.1(4)
C15 O5 C13 C12 10.0(6)
C15 O5 C13 C9 -169.5(4)
O7 C9 C13 C12 -166.8(5)
O8 C9 C13 C12 13.4(7)
O7 C9 C13 O5 12.7(7)
O8 C9 C13 O5 -167.1(4)
C17 C10 C14 C29 -1.3(8)
C17 C10 C14 Br1 179.5(4)
C13 O5 C15 O6 -166.2(4)
C13 O5 C15 C21 17.5(6)
C14 C10 C17 C20 0.2(8)
C10 C17 C20 C24 1.0(7)
C10 C17 C20 C26 -179.6(4)
O6 C15 C21 C19 7.8(7)
O5 C15 C21 C19 -176.3(4)
O6 C15 C21 C26 138.1(5)
O5 C15 C21 C26 -46.0(5)
C27 C19 C21 C15 -176.9(4)
C27 C19 C21 C26 54.2(5)
C27 C11 C22 C18 -1.0(7)
C28 C18 C22 C11 -0.2(7)
C17 C20 C24 C29 -1.1(7)
C26 C20 C24 C29 179.6(4)
C9 O8 C25 C31 60.6(5)
C9 O8 C25 C30 177.9(4)
C9 O8 C25 C23 -67.4(5)
C13 C12 C26 C20 106.0(5)
C13 C12 C26 C21 -22.1(6)
C17 C20 C26 C12 -64.9(6)
C24 C20 C26 C12 114.5(5)
C17 C20 C26 C21 59.1(5)
C24 C20 C26 C21 -121.6(5)
C15 C21 C26 C12 45.9(5)
C19 C21 C26 C12 174.3(4)
C15 C21 C26 C20 -80.1(5)
C19 C21 C26 C20 48.3(5)
C28 C16 C27 C11 -0.7(6)
C28 C16 C27 C19 177.5(4)
C22 C11 C27 C16 1.4(7)
C22 C11 C27 C19 -176.7(4)
C21 C19 C27 C16 -117.8(5)
C21 C19 C27 C11 60.3(5)
C22 C18 C28 C16 0.9(7)
C27 C16 C28 C18 -0.5(7)
C10 C14 C29 C24 1.3(8)
Br1 C14 C29 C24 -179.5(4)
C20 C24 C29 C14 -0.1(8)
O8 C25 C30 F2 59.4(4)
C31 C25 C30 F2 178.0(4)
C23 C25 C30 F2 -56.5(5)
O8 C25 C30 F3 179.0(4)
C31 C25 C30 F3 -62.4(5)
C23 C25 C30 F3 63.1(5)
O8 C25 C30 F33 -61.4(5)
C31 C25 C30 F33 57.2(5)
C23 C25 C30 F33 -177.3(4)
